data_4323975
loop_
_publ_author_name
'Chwanchin Wang'
'Timothy Hughbanks'

_publ_section_title
;
 New Zr6MTe2 (M = Mn, Fe, Co, Ni, Ru, Pt), Zr6Fe0.6Se2.4, and
 Zr6Fe0.57S2.43 Intermetallics: Structural Links between Binary (Zr,Hf)3M
 Alloys and Porous Metal-Rich Tellurides
;
_journal_name_full 'Inorganic Chemistry'
_journal_page_first 6987
_journal_page_last 6994
_journal_paper_doi 10.1021/ic960610t
_journal_volume 35
_journal_year 1996
_chemical_formula_sum 'Fe Te2 Zr6'
_chemical_formula_weight 858.37
_chemical_name_systematic
; 
 ? 
;
_space_group_IT_number 189
_symmetry_cell_setting hexagonal
_symmetry_space_group_name_Hall 'P -6 -2'
_symmetry_space_group_name_H-M 'P -6 2 m'
_atom_sites_solution_hydrogens geom
_atom_sites_solution_primary direct
_atom_sites_solution_secondary difmap
_audit_creation_method SHELXL
_cell_angle_alpha 90.00
_cell_angle_beta 90.00
_cell_angle_gamma 120.00
_cell_formula_units_Z 1
_cell_length_a 7.7515(5)
_cell_length_b 7.7515(5)
_cell_length_c 3.6262(6)
_cell_measurement_reflns_used 26
_cell_measurement_temperature 293(2)
_cell_measurement_theta_max 30
_cell_measurement_theta_min 15
_cell_volume 188.69(4)
_computing_structure_refinement 'SHELXL-93 (Sheldrick, 1993)'
_computing_structure_solution 'SHELXS-86 (Sheldrick, 1990)'
_diffrn_ambient_temperature 293(2)
_diffrn_radiation_monochromator graphite
_diffrn_radiation_source 'fine-focus sealed tube'
_diffrn_radiation_type MoK\a
_diffrn_radiation_wavelength 0.71073
_diffrn_reflns_av_R_equivalents 0.1365
_diffrn_reflns_av_sigmaI/netI 0.0509
_diffrn_reflns_limit_h_max 9
_diffrn_reflns_limit_h_min 0
_diffrn_reflns_limit_k_max 9
_diffrn_reflns_limit_k_min -9
_diffrn_reflns_limit_l_max 4
_diffrn_reflns_limit_l_min -4
_diffrn_reflns_number 728
_diffrn_reflns_theta_max 25.02
_diffrn_reflns_theta_min 3.03
_diffrn_standards_interval_count 97
_diffrn_standards_number 3
_exptl_absorpt_coefficient_mu 17.291
_exptl_absorpt_correction_T_max 1.00
_exptl_absorpt_correction_T_min 0.13
_exptl_absorpt_correction_type empirical
_exptl_crystal_colour Metallic
_exptl_crystal_density_diffrn 7.553
_exptl_crystal_F_000 370
_exptl_crystal_size_max 0.20
_exptl_crystal_size_mid 0.11
_exptl_crystal_size_min 0.08
_refine_diff_density_max 0.565
_refine_diff_density_min -0.739
_refine_diff_density_rms 0.201
_refine_ls_abs_structure_details 'Flack H D (1983), Acta Cryst. A39, 876-881'
_refine_ls_abs_structure_Flack 0.08(10)
_refine_ls_extinction_method none
_refine_ls_goodness_of_fit_all 1.257
_refine_ls_goodness_of_fit_obs 1.271
_refine_ls_matrix_type full
_refine_ls_number_parameters 13
_refine_ls_number_reflns 151
_refine_ls_number_restraints 0
_refine_ls_restrained_S_all 1.257
_refine_ls_restrained_S_obs 1.271
_refine_ls_R_factor_all 0.0237
_refine_ls_R_factor_obs 0.0218
_refine_ls_shift/esd_max 0.000
_refine_ls_shift/esd_mean 0.000
_refine_ls_structure_factor_coef Fsqd
_refine_ls_weighting_details 'w=1/[\s^2^(Fo^2^)+(0.0324P)^2^+0.2136P] where P=(Fo^2^+2Fc^2^)/3'
_refine_ls_weighting_scheme calc
_refine_ls_wR_factor_all 0.0570
_refine_ls_wR_factor_obs 0.0565
_reflns_number_observed 146
_reflns_number_total 151
_reflns_observed_criterion >2sigma(I)
_cod_data_source_file ic960610t_1.cif
_cod_data_source_block Zr6FeTe2
_cod_depositor_comments
;
The following automatic conversions were performed:

'_refine_ls_weighting_scheme' value 'calc
w=1/[\s^2^(Fo^2^)+(0.0324P)^2^+0.2136P] where P=(Fo^2^+2Fc^2^)/3' was
changed to 'calc'. New tag '_refine_ls_weighting_details' was
created. The value of the new tag was set to
'w=1/[\s^2^(Fo^2^)+(0.0324P)^2^+0.2136P] where P=(Fo^2^+2Fc^2^)/3'.

Automatic conversion script
Id: cif_fix_values 3143 2015-03-26 13:38:13Z robertas 
;
_cod_original_formula_sum 'Zr6 Fe Te2'
_cod_database_code 4323975

loop_
_symmetry_equiv_pos_as_xyz
'x, y, z'
'-y, x-y, z'
'-x+y, -x, z'
'x, y, -z'
'-y, x-y, -z'
'-x+y, -x, -z'
'y, x, -z'
'x-y, -y, -z'
'-x, -x+y, -z'
'y, x, z'
'x-y, -y, z'
'-x, -x+y, z'

loop_
_atom_site_aniso_label
_atom_site_aniso_U_11
_atom_site_aniso_U_22
_atom_site_aniso_U_33
_atom_site_aniso_U_23
_atom_site_aniso_U_13
_atom_site_aniso_U_12
Te1 0.0075(5) 0.0075(5) 0.0039(5) 0.000 0.000 0.0038(2)
Zr1 0.0077(7) 0.0081(9) 0.0049(7) 0.000 0.000 0.0040(4)
Zr2 0.0072(6) 0.0064(8) 0.0066(7) 0.000 0.000 0.0032(4)
Fe1 0.0105(12) 0.0105(12) 0.009(2) 0.000 0.000 0.0053(6)

loop_
_atom_site_label
_atom_site_type_symbol
_atom_site_fract_x
_atom_site_fract_y
_atom_site_fract_z
_atom_site_U_iso_or_equiv
_atom_site_thermal_displace_type
_atom_site_occupancy
_atom_site_calc_flag
_atom_site_refinement_flags
_atom_site_disorder_group
Te1 Te 0.3333 0.6667 0.5000 0.0063(4) Uani 1 d S .
Zr1 Zr 0.5961(2) 0.0000 0.0000 0.0069(5) Uani 1 d S .
Zr2 Zr 0.2428(2) 0.0000 0.5000 0.0068(4) Uani 1 d S .
Fe1 Fe 0.0000 0.0000 0.0000 0.0099(8) Uani 1 d S .

loop_
_atom_type_symbol
_atom_type_description
_atom_type_scat_dispersion_real
_atom_type_scat_dispersion_imag
_atom_type_scat_source
Fe Fe 0.3463 0.8444 'International Tables Vol C Tables 4.2.6.8 and 6.1.1.4'
Zr Zr -2.9673 0.5597 'International Tables Vol C Tables 4.2.6.8 and 6.1.1.4'
Te Te -0.5308 1.6751 'International Tables Vol C Tables 4.2.6.8 and 6.1.1.4'

loop_
_geom_angle_atom_site_label_1
_geom_angle_atom_site_label_2
_geom_angle_atom_site_label_3
_geom_angle
_geom_angle_site_symmetry_1
_geom_angle_site_symmetry_3
_geom_angle_publ_flag
Zr1 Te1 Zr1 75.10(2) 2 2_556 ?
Zr1 Te1 Zr1 133.291(6) 2 1_566 ?
Zr1 Te1 Zr1 86.73(2) 2_556 1_566 ?
Zr1 Te1 Zr1 86.73(2) 2 1_565 ?
Zr1 Te1 Zr1 133.291(6) 2_556 1_565 ?
Zr1 Te1 Zr1 75.10(2) 1_566 1_565 ?
Zr1 Te1 Zr1 86.73(2) 2 3_665 ?
Zr1 Te1 Zr1 133.291(7) 2_556 3_665 ?
Zr1 Te1 Zr1 133.291(7) 1_566 3_665 ?
Zr1 Te1 Zr1 86.73(2) 1_565 3_665 ?
Zr1 Te1 Zr1 133.291(7) 2 3_666 ?
Zr1 Te1 Zr1 86.73(2) 2_556 3_666 ?
Zr1 Te1 Zr1 86.73(2) 1_566 3_666 ?
Zr1 Te1 Zr1 133.291(6) 1_565 3_666 ?
Zr1 Te1 Zr1 75.10(2) 3_665 3_666 ?
Zr1 Te1 Zr2 66.56(3) 2 1_565 ?
Zr1 Te1 Zr2 66.56(3) 2_556 1_565 ?
Zr1 Te1 Zr2 66.73(3) 1_566 1_565 ?
Zr1 Te1 Zr2 66.73(3) 1_565 1_565 ?
Zr1 Te1 Zr2 142.45(1) 3_665 1_565 ?
Zr1 Te1 Zr2 142.45(1) 3_666 1_565 ?
Zr1 Te1 Zr2 66.73(3) 2 2 ?
Zr1 Te1 Zr2 66.73(3) 2_556 2 ?
Zr1 Te1 Zr2 142.45(1) 1_566 2 ?
Zr1 Te1 Zr2 142.45(1) 1_565 2 ?
Zr1 Te1 Zr2 66.56(3) 3_665 2 ?
Zr1 Te1 Zr2 66.56(3) 3_666 2 ?
Zr2 Te1 Zr2 120.0 1_565 2 ?
Zr1 Te1 Zr2 142.45(1) 2 3_665 ?
Zr1 Te1 Zr2 142.45(1) 2_556 3_665 ?
Zr1 Te1 Zr2 66.56(3) 1_566 3_665 ?
Zr1 Te1 Zr2 66.56(3) 1_565 3_665 ?
Zr1 Te1 Zr2 66.73(3) 3_665 3_665 ?
Zr1 Te1 Zr2 66.73(3) 3_666 3_665 ?
Zr2 Te1 Zr2 120.0 1_565 3_665 ?
Zr2 Te1 Zr2 120.0 2 3_665 ?
Te1 Zr1 Te1 75.10(2) 7_556 7 ?
Te1 Zr1 Te1 150.99(6) 7_556 1_544 ?
Te1 Zr1 Te1 97.57(2) 7 1_544 ?
Te1 Zr1 Te1 97.57(2) 7_556 1_545 ?
Te1 Zr1 Te1 150.99(6) 7 1_545 ?
Te1 Zr1 Te1 75.10(2) 1_544 1_545 ?
Te1 Zr1 Fe1 104.50(3) 7_556 1_655 ?
Te1 Zr1 Fe1 104.50(3) 7 1_655 ?
Te1 Zr1 Fe1 104.50(3) 1_544 1_655 ?
Te1 Zr1 Fe1 104.50(3) 1_545 1_655 ?
Te1 Zr1 Zr2 57.04(2) 7_556 2_655 ?
Te1 Zr1 Zr2 97.49(3) 7 2_655 ?
Te1 Zr1 Zr2 151.49(6) 1_544 2_655 ?
Te1 Zr1 Zr2 101.79(3) 1_545 2_655 ?
Fe1 Zr1 Zr2 48.07(3) 1_655 2_655 ?
Te1 Zr1 Zr2 151.48(6) 7_556 3_654 ?
Te1 Zr1 Zr2 101.79(3) 7 3_654 ?
Te1 Zr1 Zr2 57.04(2) 1_544 3_654 ?
Te1 Zr1 Zr2 97.49(3) 1_545 3_654 ?
Fe1 Zr1 Zr2 48.07(3) 1_655 3_654 ?
Zr2 Zr1 Zr2 96.14(6) 2_655 3_654 ?
Te1 Zr1 Zr2 97.49(3) 7_556 2_654 ?
Te1 Zr1 Zr2 57.04(2) 7 2_654 ?
Te1 Zr1 Zr2 101.79(3) 1_544 2_654 ?
Te1 Zr1 Zr2 151.49(6) 1_545 2_654 ?
Fe1 Zr1 Zr2 48.07(3) 1_655 2_654 ?
Zr2 Zr1 Zr2 67.18(3) 2_655 2_654 ?
Zr2 Zr1 Zr2 59.66(6) 3_654 2_654 ?
Te1 Zr1 Zr2 101.79(3) 7_556 3_655 ?
Te1 Zr1 Zr2 151.48(6) 7 3_655 ?
Te1 Zr1 Zr2 97.49(3) 1_544 3_655 ?
Te1 Zr1 Zr2 57.04(2) 1_545 3_655 ?
Fe1 Zr1 Zr2 48.07(3) 1_655 3_655 ?
Zr2 Zr1 Zr2 59.66(6) 2_655 3_655 ?
Zr2 Zr1 Zr2 67.18(3) 3_654 3_655 ?
Zr2 Zr1 Zr2 96.14(6) 2_654 3_655 ?
Te1 Zr1 Zr2 97.33(4) 7_556 1_554 ?
Te1 Zr1 Zr2 56.96(2) 7 1_554 ?
Te1 Zr1 Zr2 56.96(2) 1_544 1_554 ?
Te1 Zr1 Zr2 97.33(4) 1_545 1_554 ?
Fe1 Zr1 Zr2 146.50(2) 1_655 1_554 ?
Zr2 Zr1 Zr2 149.61(3) 2_655 1_554 ?
Zr2 Zr1 Zr2 104.58(3) 3_654 1_554 ?
Zr2 Zr1 Zr2 104.58(3) 2_654 1_554 ?
Zr2 Zr1 Zr2 149.61(3) 3_655 1_554 ?
Te1 Zr1 Zr2 56.96(2) 7_556 . ?
Te1 Zr1 Zr2 97.33(4) 7 . ?
Te1 Zr1 Zr2 97.33(4) 1_544 . ?
Te1 Zr1 Zr2 56.96(2) 1_545 . ?
Fe1 Zr1 Zr2 146.50(2) 1_655 . ?
Zr2 Zr1 Zr2 104.58(3) 2_655 . ?
Zr2 Zr1 Zr2 149.61(3) 3_654 . ?
Zr2 Zr1 Zr2 149.61(3) 2_654 . ?
Zr2 Zr1 Zr2 104.58(3) 3_655 . ?
Zr2 Zr1 Zr2 67.01(4) 1_554 . ?
Te1 Zr1 Zr1 52.45(1) 7_556 1_556 ?
Te1 Zr1 Zr1 127.55(1) 7 1_556 ?
Te1 Zr1 Zr1 127.55(1) 1_544 1_556 ?
Te1 Zr1 Zr1 52.45(1) 1_545 1_556 ?
Fe1 Zr1 Zr1 90.0 1_655 1_556 ?
Zr2 Zr1 Zr1 56.41(1) 2_655 1_556 ?
Zr2 Zr1 Zr1 123.59(1) 3_654 1_556 ?
Zr2 Zr1 Zr1 123.59(1) 2_654 1_556 ?
Zr2 Zr1 Zr1 56.41(1) 3_655 1_556 ?
Zr2 Zr1 Zr1 123.50(2) 1_554 1_556 ?
Zr2 Zr1 Zr1 56.50(2) . 1_556 ?
Fe1 Zr2 Fe1 87.85(5) . 1_556 ?
Fe1 Zr2 Te1 118.627(5) . 1_545 ?
Fe1 Zr2 Te1 118.627(5) 1_556 1_545 ?
Fe1 Zr2 Te1 118.628(5) . 7_556 ?
Fe1 Zr2 Te1 118.628(5) 1_556 7_556 ?
Te1 Zr2 Te1 96.60(4) 1_545 7_556 ?
Fe1 Zr2 Zr2 51.41(2) . 3 ?
Fe1 Zr2 Zr2 51.41(2) 1_556 3 ?
Te1 Zr2 Zr2 101.70(2) 1_545 3 ?
Te1 Zr2 Zr2 161.70(2) 7_556 3 ?
Fe1 Zr2 Zr2 51.41(2) . 2 ?
Fe1 Zr2 Zr2 51.41(2) 1_556 2 ?
Te1 Zr2 Zr2 161.70(2) 1_545 2 ?
Te1 Zr2 Zr2 101.70(2) 7_556 2 ?
Zr2 Zr2 Zr2 60.0 3 2 ?
Fe1 Zr2 Zr1 63.04(3) . 2_545 ?
Fe1 Zr2 Zr1 108.31(4) 1_556 2_545 ?
Te1 Zr2 Zr1 56.39(2) 1_545 2_545 ?
Te1 Zr2 Zr1 133.01(4) 7_556 2_545 ?
Zr2 Zr2 Zr1 60.17(3) 3 2_545 ?
Zr2 Zr2 Zr1 109.27(3) 2 2_545 ?
Fe1 Zr2 Zr1 108.31(4) . 3_666 ?
Fe1 Zr2 Zr1 63.04(3) 1_556 3_666 ?
Te1 Zr2 Zr1 133.01(4) 1_545 3_666 ?
Te1 Zr2 Zr1 56.39(2) 7_556 3_666 ?
Zr2 Zr2 Zr1 109.27(3) 3 3_666 ?
Zr2 Zr2 Zr1 60.17(3) 2 3_666 ?
Zr1 Zr2 Zr1 168.90(7) 2_545 3_666 ?
Fe1 Zr2 Zr1 108.31(4) . 2_546 ?
Fe1 Zr2 Zr1 63.04(3) 1_556 2_546 ?
Te1 Zr2 Zr1 56.39(2) 1_545 2_546 ?
Te1 Zr2 Zr1 133.01(4) 7_556 2_546 ?
Zr2 Zr2 Zr1 60.17(3) 3 2_546 ?
Zr2 Zr2 Zr1 109.27(3) 2 2_546 ?
Zr1 Zr2 Zr1 67.18(3) 2_545 2_546 ?
Zr1 Zr2 Zr1 111.67(3) 3_666 2_546 ?
Fe1 Zr2 Zr1 63.04(3) . 3_665 ?
Fe1 Zr2 Zr1 108.31(4) 1_556 3_665 ?
Te1 Zr2 Zr1 133.01(4) 1_545 3_665 ?
Te1 Zr2 Zr1 56.39(2) 7_556 3_665 ?
Zr2 Zr2 Zr1 109.27(3) 3 3_665 ?
Zr2 Zr2 Zr1 60.17(3) 2 3_665 ?
Zr1 Zr2 Zr1 111.67(3) 2_545 3_665 ?
Zr1 Zr2 Zr1 67.18(3) 3_666 3_665 ?
Zr1 Zr2 Zr1 168.90(7) 2_546 3_665 ?
Fe1 Zr2 Zr1 169.58(4) . 1_556 ?
Fe1 Zr2 Zr1 102.57(2) 1_556 1_556 ?
Te1 Zr2 Zr1 56.31(2) 1_545 1_556 ?
Te1 Zr2 Zr1 56.31(2) 7_556 1_556 ?
Zr2 Zr2 Zr1 136.23(1) 3 1_556 ?
Zr2 Zr2 Zr1 136.23(1) 2 1_556 ?
Zr1 Zr2 Zr1 112.71(4) 2_545 1_556 ?
Zr1 Zr2 Zr1 77.01(3) 3_666 1_556 ?
Zr1 Zr2 Zr1 77.01(3) 2_546 1_556 ?
Zr1 Zr2 Zr1 112.71(4) 3_665 1_556 ?
Fe1 Zr2 Zr1 102.57(2) . . ?
Fe1 Zr2 Zr1 169.58(4) 1_556 . ?
Te1 Zr2 Zr1 56.31(2) 1_545 . ?
Te1 Zr2 Zr1 56.31(2) 7_556 . ?
Zr2 Zr2 Zr1 136.23(1) 3 . ?
Zr2 Zr2 Zr1 136.23(1) 2 . ?
Zr1 Zr2 Zr1 77.01(2) 2_545 . ?
Zr1 Zr2 Zr1 112.71(4) 3_666 . ?
Zr1 Zr2 Zr1 112.71(4) 2_546 . ?
Zr1 Zr2 Zr1 77.01(3) 3_665 . ?
Zr1 Zr2 Zr1 67.01(4) 1_556 . ?
Zr2 Fe1 Zr2 137.78(2) . 3_554 ?
Zr2 Fe1 Zr2 77.18(4) . 2 ?
Zr2 Fe1 Zr2 137.78(2) 3_554 2 ?
Zr2 Fe1 Zr2 137.78(2) . 2_554 ?
Zr2 Fe1 Zr2 77.18(4) 3_554 2_554 ?
Zr2 Fe1 Zr2 87.85(5) 2 2_554 ?
Zr2 Fe1 Zr2 87.85(5) . 1_554 ?
Zr2 Fe1 Zr2 77.18(4) 3_554 1_554 ?
Zr2 Fe1 Zr2 137.78(2) 2 1_554 ?
Zr2 Fe1 Zr2 77.18(4) 2_554 1_554 ?
Zr2 Fe1 Zr2 77.18(4) . 3 ?
Zr2 Fe1 Zr2 87.85(5) 3_554 3 ?
Zr2 Fe1 Zr2 77.18(4) 2 3 ?
Zr2 Fe1 Zr2 137.78(2) 2_554 3 ?
Zr2 Fe1 Zr2 137.78(2) 1_554 3 ?
Zr2 Fe1 Zr1 68.892(9) . 3_665 ?
Zr2 Fe1 Zr1 136.07(3) 3_554 3_665 ?
Zr2 Fe1 Zr1 68.892(9) 2 3_665 ?
Zr2 Fe1 Zr1 68.892(9) 2_554 3_665 ?
Zr2 Fe1 Zr1 68.892(9) 1_554 3_665 ?
Zr2 Fe1 Zr1 136.07(3) 3 3_665 ?
Zr2 Fe1 Zr1 68.892(9) . 2_545 ?
Zr2 Fe1 Zr1 68.892(9) 3_554 2_545 ?
Zr2 Fe1 Zr1 136.07(3) 2 2_545 ?
Zr2 Fe1 Zr1 136.07(3) 2_554 2_545 ?
Zr2 Fe1 Zr1 68.892(9) 1_554 2_545 ?
Zr2 Fe1 Zr1 68.892(9) 3 2_545 ?
Zr1 Fe1 Zr1 120.0 3_665 2_545 ?
Zr2 Fe1 Zr1 136.07(3) . 1_455 ?
Zr2 Fe1 Zr1 68.892(9) 3_554 1_455 ?
Zr2 Fe1 Zr1 68.89(1) 2 1_455 ?
Zr2 Fe1 Zr1 68.892(9) 2_554 1_455 ?
Zr2 Fe1 Zr1 136.07(3) 1_554 1_455 ?
Zr2 Fe1 Zr1 68.892(9) 3 1_455 ?
Zr1 Fe1 Zr1 120.0 3_665 1_455 ?
Zr1 Fe1 Zr1 120.0 2_545 1_455 ?

loop_
_geom_bond_atom_site_label_1
_geom_bond_atom_site_label_2
_geom_bond_distance
_geom_bond_site_symmetry_2
_geom_bond_publ_flag
Te1 Zr1 2.9749(5) 2 ?
Te1 Zr1 2.9749(5) 2_556 ?
Te1 Zr1 2.9749(5) 1_566 ?
Te1 Zr1 2.9749(5) 1_565 ?
Te1 Zr1 2.9749(5) 3_665 ?
Te1 Zr1 2.9749(5) 3_666 ?
Te1 Zr2 2.997(1) 1_565 ?
Te1 Zr2 2.997(1) 2 ?
Te1 Zr2 2.997(1) 3_665 ?
Zr1 Te1 2.9749(5) 7_556 ?
Zr1 Te1 2.9748(5) 7 ?
Zr1 Te1 2.9749(5) 1_544 ?
Zr1 Te1 2.9749(5) 1_545 ?
Zr1 Fe1 3.131(2) 1_655 ?
Zr1 Zr2 3.277(1) 2_655 ?
Zr1 Zr2 3.277(1) 3_654 ?
Zr1 Zr2 3.277(1) 2_654 ?
Zr1 Zr2 3.277(1) 3_655 ?
Zr1 Zr2 3.284(2) 1_554 ?
Zr1 Zr2 3.284(2) . ?
Zr1 Zr1 3.6260(1) 1_556 ?
Zr2 Fe1 2.613(1) . ?
Zr2 Fe1 2.613(1) 1_556 ?
Zr2 Te1 2.997(1) 1_545 ?
Zr2 Te1 2.997(1) 7_556 ?
Zr2 Zr2 3.260(3) 3 ?
Zr2 Zr2 3.260(3) 2 ?
Zr2 Zr1 3.277(1) 2_545 ?
Zr2 Zr1 3.277(1) 3_666 ?
Zr2 Zr1 3.277(1) 2_546 ?
Zr2 Zr1 3.277(1) 3_665 ?
Zr2 Zr1 3.284(2) 1_556 ?
Fe1 Zr2 2.613(1) 3_554 ?
Fe1 Zr2 2.613(1) 2 ?
Fe1 Zr2 2.613(1) 2_554 ?
Fe1 Zr2 2.613(1) 1_554 ?
Fe1 Zr2 2.613(1) 3 ?
Fe1 Zr1 3.131(2) 3_665 ?
Fe1 Zr1 3.131(2) 2_545 ?
Fe1 Zr1 3.131(2) 1_455 ?
